data_2226077
loop_
_publ_author_name
'\"Ozel G\"uven, \"Ozden'
'Bayraktar, Meral'
'Coles, Simon J.'
'H\"okelek, Tuncer'

_publ_section_title
;
 1-[2-(4-Chlorobenzyloxy)-2-phenylethyl]-1<i>H</i>-benzotriazole
;
_journal_coeditor_code CI5085
_journal_issue 6
_journal_name_full 'Acta Crystallographica Section E'
_journal_page_first o1246
_journal_page_last o1247
_journal_paper_doi 10.1107/S1600536810015692
_journal_volume 66
_journal_year 2010
_chemical_formula_iupac 'C21 H18 Cl N3 O'
_chemical_formula_moiety 'C21 H18 Cl N3 O'
_chemical_formula_sum 'C21 H18 Cl N3 O'
_chemical_formula_weight 363.83
_chemical_name_systematic
;
1-[2-(4-Chlorobenzyloxy)-2-phenylethyl]-1<i>H</i>-benzotriazole
;
_space_group_IT_number 14
_symmetry_cell_setting monoclinic
_symmetry_space_group_name_Hall '-P 2ybc'
_symmetry_space_group_name_H-M 'P 1 21/c 1'
_atom_sites_solution_hydrogens geom
_atom_sites_solution_primary direct
_atom_sites_solution_secondary difmap
_audit_creation_method SHELXL-97
_cell_angle_alpha 90.00
_cell_angle_beta 91.5290(10)
_cell_angle_gamma 90.00
_cell_formula_units_Z 8
_cell_length_a 7.2163(2)
_cell_length_b 36.8545(9)
_cell_length_c 13.3019(3)
_cell_measurement_reflns_used 26277
_cell_measurement_temperature 120(2)
_cell_measurement_theta_max 27.48
_cell_measurement_theta_min 2.91
_cell_volume 3536.42(15)
_computing_cell_refinement 'DENZO (Otwinowski & Minor, 1997) and COLLECT (Nonius, 1998)'
_computing_data_collection 'COLLECT (Nonius, 1998)'
_computing_data_reduction 'DENZO (Otwinowski & Minor, 1997) and COLLECT (Nonius, 1998)'
_computing_molecular_graphics 'ORTEP-3 for Windows (Farrugia, 1997)'
_computing_publication_material 'WinGX (Farrugia, 1999) and PLATON (Spek, 2009)'
_computing_structure_refinement 'SHELXL97 (Sheldrick, 2008)'
_computing_structure_solution 'SHELXS97 (Sheldrick, 2008)'
_diffrn_ambient_temperature 120(2)
_diffrn_measured_fraction_theta_full 0.978
_diffrn_measured_fraction_theta_max 0.978
_diffrn_measurement_device_type 'Nonius Kappa CCD diffractometer'
_diffrn_measurement_method '\f and \w scans'
_diffrn_radiation_monochromator graphite
_diffrn_radiation_source 'fine-focus sealed tube'
_diffrn_radiation_type MoK\a
_diffrn_radiation_wavelength 0.71073
_diffrn_reflns_av_R_equivalents 0.0510
_diffrn_reflns_av_sigmaI/netI 0.0609
_diffrn_reflns_limit_h_max 9
_diffrn_reflns_limit_h_min -9
_diffrn_reflns_limit_k_max 43
_diffrn_reflns_limit_k_min -47
_diffrn_reflns_limit_l_max 17
_diffrn_reflns_limit_l_min -17
_diffrn_reflns_number 26731
_diffrn_reflns_theta_full 27.55
_diffrn_reflns_theta_max 27.55
_diffrn_reflns_theta_min 3.03
_diffrn_standards_number 0
_exptl_absorpt_coefficient_mu 0.231
_exptl_absorpt_correction_T_max 0.966
_exptl_absorpt_correction_T_min 0.910
_exptl_absorpt_correction_type multi-scan
_exptl_absorpt_process_details '(SADABS; Sheldrick, 2007)'
_exptl_crystal_colour colourless
_exptl_crystal_density_diffrn 1.367
_exptl_crystal_density_method 'not measured'
_exptl_crystal_description Slab
_exptl_crystal_F_000 1520
_exptl_crystal_size_max 0.40
_exptl_crystal_size_mid 0.40
_exptl_crystal_size_min 0.14
_refine_diff_density_max 0.635
_refine_diff_density_min -0.688
_refine_ls_extinction_coef 0.038(2)
_refine_ls_extinction_expression Fc^*^=kFc[1+0.001xFc^2^\l^3^/sin(2\q)]^-1/4^
_refine_ls_extinction_method 'SHELXL97 (Sheldrick, 2008)'
_refine_ls_goodness_of_fit_ref 1.074
_refine_ls_hydrogen_treatment constr
_refine_ls_matrix_type full
_refine_ls_number_parameters 470
_refine_ls_number_reflns 7993
_refine_ls_number_restraints 0
_refine_ls_restrained_S_all 1.074
_refine_ls_R_factor_all 0.0888
_refine_ls_R_factor_gt 0.0650
_refine_ls_shift/su_max 0.001
_refine_ls_shift/su_mean 0.000
_refine_ls_structure_factor_coef Fsqd
_refine_ls_weighting_details 'calc w=1/[\s^2^(Fo^2^)+(0.1171P)^2^+0.2599P] where P=(Fo^2^+2Fc^2^)/3'
_refine_ls_weighting_scheme calc
_refine_ls_wR_factor_gt 0.1690
_refine_ls_wR_factor_ref 0.1889
_reflns_number_gt 5918
_reflns_number_total 7993
_reflns_threshold_expression I>2\s(I)
_cod_data_source_file ci5085.cif
_cod_data_source_block I
_cod_depositor_comments
;
The following automatic conversions were performed:
'_symmetry_cell_setting' value 'Monoclinic' changed to 'monoclinic'
according to '/home/saulius/struct/CIF-dictionaries/cif_core.dic'
dictionary named 'cif_core.dic' version 2.4.1 from 2010-06-29.

Automatic conversion script
Id: cif_fix_enum 1527 2010-12-29 10:47:43Z saulius 
;
_cod_original_sg_symbol_H-M 'P 21/c'
_cod_database_code 2226077
_cod_database_fobs_code 2226077

loop_
_symmetry_equiv_pos_as_xyz
'x, y, z'
'-x, y+1/2, -z+1/2'
'-x, -y, -z'
'x, -y-1/2, z-1/2'

loop_
_atom_site_type_symbol
_atom_site_label
_atom_site_fract_x
_atom_site_fract_y
_atom_site_fract_z
_atom_site_U_iso_or_equiv
_atom_site_adp_type
_atom_site_calc_flag
_atom_site_refinement_flags
_atom_site_occupancy
_atom_site_disorder_assembly
_atom_site_disorder_group
Cl Cl1 -0.22475(9) 0.476481(18) 0.55416(6) 0.0416(2) Uani d . 1 . .
O O1 0.3382(2) 0.34725(4) 0.40142(11) 0.0230(3) Uani d . 1 . .
N N1 0.3727(3) 0.38511(5) 0.07784(14) 0.0288(5) Uani d . 1 . .
N N2 0.4375(3) 0.35556(5) 0.12052(14) 0.0269(4) Uani d . 1 . .
N N3 0.4929(3) 0.36393(5) 0.21634(13) 0.0228(4) Uani d . 1 . .
C C1 0.3846(3) 0.41288(6) 0.14623(17) 0.0250(5) Uani d . 1 . .
C C2 0.3361(3) 0.44961(7) 0.13830(19) 0.0327(6) Uani d . 1 . .
H H2 0.2799 0.4591 0.0785 0.039 Uiso calc R 1 . .
C C3 0.3729(3) 0.47135(7) 0.2200(2) 0.0330(6) Uani d . 1 . .
H H3 0.3418 0.4964 0.2166 0.040 Uiso calc R 1 . .
C C4 0.4559(3) 0.45739(7) 0.30917(19) 0.0313(5) Uani d . 1 . .
H H4 0.4821 0.4734 0.3636 0.038 Uiso calc R 1 . .
C C5 0.4999(3) 0.42131(6) 0.31946(17) 0.0264(5) Uani d . 1 . .
H H5 0.5527 0.4118 0.3801 0.032 Uiso calc R 1 . .
C C6 0.4626(3) 0.39944(6) 0.23575(16) 0.0222(5) Uani d . 1 . .
C C7 0.5705(3) 0.33638(6) 0.28229(17) 0.0250(5) Uani d . 1 . .
H H7A 0.6674 0.3474 0.3266 0.030 Uiso calc R 1 . .
H H7B 0.6299 0.3174 0.2414 0.030 Uiso calc R 1 . .
C C8 0.4235(3) 0.31891(6) 0.34680(16) 0.0239(5) Uani d . 1 . .
H H8 0.3278 0.3074 0.3014 0.029 Uiso calc R 1 . .
C C9 0.5062(3) 0.29013(6) 0.41518(15) 0.0209(5) Uani d . 1 . .
C C10 0.6548(3) 0.29873(6) 0.48017(16) 0.0234(5) Uani d . 1 . .
H H10 0.7022 0.3228 0.4821 0.028 Uiso calc R 1 . .
C C11 0.7333(3) 0.27231(6) 0.54186(16) 0.0259(5) Uani d . 1 . .
H H11 0.8358 0.2782 0.5851 0.031 Uiso calc R 1 . .
C C12 0.6629(3) 0.23736(6) 0.54066(16) 0.0254(5) Uani d . 1 . .
H H12 0.7166 0.2193 0.5833 0.030 Uiso calc R 1 . .
C C13 0.5145(3) 0.22873(6) 0.47732(16) 0.0248(5) Uani d . 1 . .
H H13 0.4654 0.2048 0.4769 0.030 Uiso calc R 1 . .
C C14 0.4368(3) 0.25505(6) 0.41408(16) 0.0233(5) Uani d . 1 . .
H H14 0.3359 0.2489 0.3700 0.028 Uiso calc R 1 . .
C C15 0.1497(3) 0.33957(7) 0.4250(2) 0.0360(6) Uani d . 1 . .
H H15A 0.1459 0.3212 0.4791 0.043 Uiso calc R 1 . .
H H15B 0.0831 0.3297 0.3649 0.043 Uiso calc R 1 . .
C C16 0.0583(3) 0.37382(6) 0.45829(18) 0.0265(5) Uani d . 1 . .
C C17 0.0463(3) 0.40358(7) 0.39399(17) 0.0273(5) Uani d . 1 . .
H H17 0.0966 0.4020 0.3288 0.033 Uiso calc R 1 . .
C C18 -0.0374(3) 0.43532(6) 0.42360(18) 0.0291(5) Uani d . 1 . .
H H18 -0.0430 0.4557 0.3799 0.035 Uiso calc R 1 . .
C C19 -0.1137(3) 0.43699(6) 0.51846(18) 0.0278(5) Uani d . 1 . .
C C20 -0.1040(3) 0.40812(6) 0.58310(18) 0.0276(5) Uani d . 1 . .
H H20 -0.1553 0.4097 0.6480 0.033 Uiso calc R 1 . .
C C21 -0.0178(3) 0.37633(6) 0.55244(18) 0.0272(5) Uani d . 1 . .
H H21 -0.0113 0.3561 0.5967 0.033 Uiso calc R 1 . .
Cl Cl1' 0.19246(9) 0.026883(16) 0.22027(5) 0.0384(2) Uani d . 1 . .
O O1' 0.8366(2) 0.15017(4) 0.30657(11) 0.0248(4) Uani d . 1 . .
N N1' 0.9026(3) 0.12718(5) 0.65649(14) 0.0294(5) Uani d . 1 . .
N N2' 0.9650(3) 0.15280(5) 0.59942(14) 0.0274(4) Uani d . 1 . .
N N3' 0.9881(3) 0.13952(5) 0.50553(13) 0.0225(4) Uani d . 1 . .
C C1' 0.8871(3) 0.09601(6) 0.59982(17) 0.0247(5) Uani d . 1 . .
C C2' 0.8299(3) 0.06087(7) 0.62520(19) 0.0307(5) Uani d . 1 . .
H H2' 0.7928 0.0551 0.6913 0.037 Uiso calc R 1 . .
C C3' 0.8297(3) 0.03530(6) 0.5510(2) 0.0320(6) Uani d . 1 . .
H H3' 0.7897 0.0114 0.5658 0.038 Uiso calc R 1 . .
C C4' 0.8873(3) 0.04340(6) 0.45265(19) 0.0296(5) Uani d . 1 . .
H H4' 0.8868 0.0247 0.4035 0.036 Uiso calc R 1 . .
C C5' 0.9438(3) 0.07756(6) 0.42656(17) 0.0253(5) Uani d . 1 . .
H H5' 0.9818 0.0831 0.3605 0.030 Uiso calc R 1 . .
C C6' 0.9424(3) 0.10373(6) 0.50228(16) 0.0211(4) Uani d . 1 . .
C C7' 1.0704(3) 0.16200(6) 0.42962(16) 0.0235(5) Uani d . 1 . .
H H7C 1.1558 0.1471 0.3898 0.028 Uiso calc R 1 . .
H H7D 1.1442 0.1814 0.4629 0.028 Uiso calc R 1 . .
C C8' 0.9260(3) 0.17904(6) 0.35944(16) 0.0226(5) Uani d . 1 . .
H H8' 0.8322 0.1917 0.4010 0.027 Uiso calc R 1 . .
C C9' 1.0112(3) 0.20660(6) 0.29009(15) 0.0207(4) Uani d . 1 . .
C C10' 1.1563(3) 0.19730(6) 0.22767(17) 0.0241(5) Uani d . 1 . .
H H10' 1.2023 0.1731 0.2278 0.029 Uiso calc R 1 . .
C C11' 1.2337(3) 0.22296(7) 0.16565(17) 0.0290(5) Uani d . 1 . .
H H11' 1.3332 0.2165 0.1239 0.035 Uiso calc R 1 . .
C C12' 1.1663(3) 0.25810(6) 0.16425(16) 0.0262(5) Uani d . 1 . .
H H12' 1.2187 0.2757 0.1212 0.031 Uiso calc R 1 . .
C C13' 1.0226(3) 0.26762(6) 0.22557(16) 0.0243(5) Uani d . 1 . .
H H13' 0.9763 0.2917 0.2244 0.029 Uiso calc R 1 . .
C C14' 0.9455(3) 0.24203(6) 0.28896(16) 0.0228(5) Uani d . 1 . .
H H14' 0.8477 0.2488 0.3316 0.027 Uiso calc R 1 . .
C C15' 0.6640(3) 0.16060(6) 0.25888(18) 0.0287(5) Uani d . 1 . .
H H15C 0.6864 0.1714 0.1922 0.034 Uiso calc R 1 . .
H H15D 0.6006 0.1788 0.3005 0.034 Uiso calc R 1 . .
C C16' 0.5460(3) 0.12733(6) 0.24718(17) 0.0246(5) Uani d . 1 . .
C C17' 0.4741(3) 0.11645(7) 0.15453(17) 0.0265(5) Uani d . 1 . .
H H17' 0.4985 0.1305 0.0965 0.032 Uiso calc R 1 . .
C C18' 0.3671(3) 0.08540(6) 0.14502(18) 0.0267(5) Uani d . 1 . .
H H18' 0.3189 0.0780 0.0811 0.032 Uiso calc R 1 . .
C C19' 0.3319(3) 0.06545(6) 0.23027(18) 0.0272(5) Uani d . 1 . .
C C20' 0.4002(3) 0.07576(7) 0.32357(18) 0.0303(5) Uani d . 1 . .
H H20' 0.3738 0.0617 0.3814 0.036 Uiso calc R 1 . .
C C21' 0.5076(3) 0.10674(7) 0.33240(17) 0.0268(5) Uani d . 1 . .
H H21' 0.5553 0.1140 0.3965 0.032 Uiso calc R 1 . .

loop_
_atom_site_aniso_label
_atom_site_aniso_U_11
_atom_site_aniso_U_22
_atom_site_aniso_U_33
_atom_site_aniso_U_12
_atom_site_aniso_U_13
_atom_site_aniso_U_23
Cl1 0.0341(4) 0.0352(4) 0.0555(5) 0.0105(3) 0.0044(3) -0.0115(3)
O1 0.0185(8) 0.0235(8) 0.0271(8) -0.0002(6) 0.0016(6) -0.0028(6)
N1 0.0275(11) 0.0344(11) 0.0244(10) 0.0009(9) -0.0033(8) 0.0026(9)
N2 0.0290(11) 0.0310(11) 0.0205(10) -0.0007(8) -0.0004(8) -0.0020(8)
N3 0.0245(10) 0.0243(9) 0.0197(9) 0.0029(7) 0.0006(7) 0.0003(7)
C1 0.0201(11) 0.0300(12) 0.0249(11) -0.0002(9) 0.0007(9) 0.0042(9)
C2 0.0273(13) 0.0369(14) 0.0339(13) 0.0034(10) -0.0004(10) 0.0076(11)
C3 0.0301(13) 0.0263(12) 0.0428(15) 0.0051(10) 0.0040(11) 0.0040(11)
C4 0.0260(12) 0.0310(13) 0.0371(14) -0.0006(10) 0.0045(10) -0.0057(11)
C5 0.0234(12) 0.0318(12) 0.0241(11) -0.0007(9) 0.0035(9) -0.0004(9)
C6 0.0182(10) 0.0247(11) 0.0239(11) 0.0010(9) 0.0018(9) 0.0026(9)
C7 0.0236(11) 0.0264(11) 0.0252(11) 0.0053(9) 0.0034(9) 0.0025(9)
C8 0.0219(11) 0.0268(11) 0.0229(11) 0.0025(9) 0.0012(9) -0.0021(9)
C9 0.0185(11) 0.0250(11) 0.0193(10) 0.0029(8) 0.0031(8) -0.0047(9)
C10 0.0246(11) 0.0241(11) 0.0215(11) 0.0014(9) 0.0025(9) -0.0010(9)
C11 0.0256(12) 0.0306(12) 0.0215(11) 0.0004(9) -0.0023(9) -0.0023(9)
C12 0.0280(12) 0.0278(12) 0.0205(11) 0.0059(9) 0.0038(9) 0.0013(9)
C13 0.0251(12) 0.0247(11) 0.0248(11) -0.0002(9) 0.0058(9) -0.0023(9)
C14 0.0198(11) 0.0282(11) 0.0219(11) 0.0007(9) 0.0012(8) -0.0048(9)
C15 0.0226(12) 0.0290(13) 0.0569(17) -0.0013(10) 0.0100(11) -0.0076(12)
C16 0.0157(11) 0.0286(12) 0.0350(13) -0.0019(9) -0.0002(9) -0.0056(10)
C17 0.0203(11) 0.0381(13) 0.0237(11) 0.0015(10) 0.0027(9) -0.0016(10)
C18 0.0254(12) 0.0308(12) 0.0310(13) 0.0051(10) -0.0034(10) 0.0038(10)
C19 0.0186(11) 0.0300(12) 0.0348(13) 0.0012(9) -0.0003(9) -0.0056(10)
C20 0.0201(11) 0.0342(13) 0.0285(12) -0.0028(9) 0.0032(9) -0.0037(10)
C21 0.0193(11) 0.0288(12) 0.0336(13) -0.0038(9) 0.0023(9) 0.0026(10)
Cl1' 0.0379(4) 0.0285(3) 0.0483(4) -0.0063(3) -0.0066(3) 0.0003(3)
O1' 0.0202(8) 0.0246(8) 0.0295(9) -0.0014(6) -0.0015(6) -0.0010(7)
N1' 0.0327(11) 0.0292(10) 0.0267(10) 0.0066(9) 0.0044(8) 0.0024(8)
N2' 0.0342(11) 0.0265(10) 0.0216(10) 0.0032(8) 0.0005(8) -0.0014(8)
N3' 0.0248(10) 0.0205(9) 0.0220(9) -0.0007(7) -0.0009(7) 0.0005(7)
C1' 0.0231(11) 0.0235(11) 0.0275(12) 0.0040(9) 0.0028(9) 0.0016(9)
C2' 0.0249(12) 0.0323(13) 0.0351(13) 0.0054(10) 0.0068(10) 0.0099(11)
C3' 0.0243(12) 0.0230(11) 0.0489(15) 0.0012(9) 0.0029(11) 0.0054(11)
C4' 0.0264(12) 0.0226(11) 0.0398(14) 0.0019(9) -0.0020(10) -0.0054(10)
C5' 0.0222(11) 0.0261(12) 0.0276(12) 0.0023(9) -0.0015(9) -0.0019(9)
C6' 0.0180(10) 0.0200(10) 0.0253(11) 0.0013(8) -0.0003(8) 0.0018(9)
C7' 0.0221(11) 0.0245(11) 0.0240(11) -0.0042(9) -0.0012(9) 0.0044(9)
C8' 0.0201(11) 0.0236(11) 0.0239(11) -0.0009(9) -0.0014(9) 0.0005(9)
C9' 0.0188(10) 0.0241(11) 0.0191(10) -0.0010(8) -0.0031(8) 0.0007(9)
C10' 0.0225(11) 0.0244(11) 0.0254(11) 0.0015(9) -0.0003(9) -0.0029(9)
C11' 0.0234(12) 0.0401(14) 0.0238(12) -0.0014(10) 0.0050(9) -0.0011(10)
C12' 0.0270(12) 0.0324(12) 0.0191(11) -0.0086(10) -0.0023(9) 0.0053(9)
C13' 0.0274(12) 0.0237(11) 0.0217(11) -0.0026(9) -0.0049(9) 0.0002(9)
C14' 0.0227(11) 0.0255(11) 0.0202(11) -0.0002(9) -0.0014(8) -0.0017(9)
C15' 0.0226(12) 0.0334(13) 0.0298(12) -0.0030(10) -0.0054(9) 0.0052(10)
C16' 0.0166(10) 0.0295(12) 0.0277(12) 0.0022(9) 0.0008(9) 0.0035(10)
C17' 0.0186(11) 0.0360(13) 0.0250(12) 0.0022(9) -0.0001(9) 0.0057(10)
C18' 0.0211(11) 0.0325(12) 0.0264(11) 0.0035(9) -0.0022(9) -0.0038(10)
C19' 0.0210(11) 0.0260(11) 0.0346(13) 0.0010(9) -0.0015(10) -0.0023(10)
C20' 0.0265(12) 0.0382(14) 0.0264(12) -0.0035(10) 0.0015(9) 0.0063(10)
C21' 0.0214(11) 0.0355(13) 0.0233(11) -0.0013(9) -0.0012(9) 0.0010(10)

loop_
_atom_type_symbol
_atom_type_description
_atom_type_scat_dispersion_real
_atom_type_scat_dispersion_imag
_atom_type_scat_source
C C 0.0033 0.0016 'International Tables Vol C Tables 4.2.6.8 and 6.1.1.4'
H H 0.0000 0.0000 'International Tables Vol C Tables 4.2.6.8 and 6.1.1.4'
Cl Cl 0.1484 0.1585 'International Tables Vol C Tables 4.2.6.8 and 6.1.1.4'
N N 0.0061 0.0033 'International Tables Vol C Tables 4.2.6.8 and 6.1.1.4'
O O 0.0106 0.0060 'International Tables Vol C Tables 4.2.6.8 and 6.1.1.4'

loop_
_geom_angle_atom_site_label_1
_geom_angle_atom_site_label_2
_geom_angle_atom_site_label_3
_geom_angle_site_symmetry_1
_geom_angle_site_symmetry_3
_geom_angle
_geom_angle_publ_flag
C8 O1 C15 . . 113.13(17) ?
N2 N1 C1 . . 108.55(18) ?
N1 N2 N3 . . 108.07(18) ?
C6 N3 N2 . . 110.69(17) ?
C6 N3 C7 . . 128.75(18) ?
N2 N3 C7 . . 120.56(18) ?
N1 C1 C6 . . 108.6(2) ?
N1 C1 C2 . . 131.3(2) ?
C6 C1 C2 . . 120.1(2) ?
C3 C2 C1 . . 117.5(2) ?
C3 C2 H2 . . 121.2 ?
C1 C2 H2 . . 121.2 ?
C2 C3 C4 . . 121.5(2) ?
C2 C3 H3 . . 119.3 ?
C4 C3 H3 . . 119.3 ?
C5 C4 C3 . . 121.9(2) ?
C5 C4 H4 . . 119.0 ?
C3 C4 H4 . . 119.0 ?
C4 C5 C6 . . 116.2(2) ?
C4 C5 H5 . . 121.9 ?
C6 C5 H5 . . 121.9 ?
N3 C6 C1 . . 104.13(19) ?
N3 C6 C5 . . 133.0(2) ?
C1 C6 C5 . . 122.8(2) ?
N3 C7 C8 . . 111.97(18) ?
N3 C7 H7A . . 109.2 ?
C8 C7 H7A . . 109.2 ?
N3 C7 H7B . . 109.2 ?
C8 C7 H7B . . 109.2 ?
H7A C7 H7B . . 107.9 ?
O1 C8 C9 . . 112.19(17) ?
O1 C8 C7 . . 107.12(17) ?
C9 C8 C7 . . 111.46(18) ?
O1 C8 H8 . . 108.7 ?
C9 C8 H8 . . 108.7 ?
C7 C8 H8 . . 108.7 ?
C14 C9 C10 . . 119.3(2) ?
C14 C9 C8 . . 120.78(19) ?
C10 C9 C8 . . 119.91(19) ?
C11 C10 C9 . . 120.2(2) ?
C11 C10 H10 . . 119.9 ?
C9 C10 H10 . . 119.9 ?
C12 C11 C10 . . 120.2(2) ?
C12 C11 H11 . . 119.9 ?
C10 C11 H11 . . 119.9 ?
C13 C12 C11 . . 120.0(2) ?
C13 C12 H12 . . 120.0 ?
C11 C12 H12 . . 120.0 ?
C12 C13 C14 . . 120.1(2) ?
C12 C13 H13 . . 120.0 ?
C14 C13 H13 . . 120.0 ?
C9 C14 C13 . . 120.3(2) ?
C9 C14 H14 . . 119.9 ?
C13 C14 H14 . . 119.9 ?
O1 C15 C16 . . 109.06(18) ?
O1 C15 H15A . . 109.9 ?
C16 C15 H15A . . 109.9 ?
O1 C15 H15B . . 109.9 ?
C16 C15 H15B . . 109.9 ?
H15A C15 H15B . . 108.3 ?
C21 C16 C17 . . 118.9(2) ?
C21 C16 C15 . . 120.9(2) ?
C17 C16 C15 . . 120.2(2) ?
C18 C17 C16 . . 120.9(2) ?
C18 C17 H17 . . 119.6 ?
C16 C17 H17 . . 119.6 ?
C17 C18 C19 . . 118.9(2) ?
C17 C18 H18 . . 120.5 ?
C19 C18 H18 . . 120.5 ?
C20 C19 C18 . . 121.4(2) ?
C20 C19 Cl1 . . 119.79(18) ?
C18 C19 Cl1 . . 118.85(19) ?
C19 C20 C21 . . 119.1(2) ?
C19 C20 H20 . . 120.5 ?
C21 C20 H20 . . 120.5 ?
C16 C21 C20 . . 120.8(2) ?
C16 C21 H21 . . 119.6 ?
C20 C21 H21 . . 119.6 ?
C8' O1' C15' . . 113.31(17) ?
N2' N1' C1' . . 108.11(18) ?
N1' N2' N3' . . 109.20(18) ?
N2' N3' C6' . . 110.10(18) ?
N2' N3' C7' . . 119.96(18) ?
C6' N3' C7' . . 129.59(19) ?
N1' C1' C6' . . 108.51(19) ?
N1' C1' C2' . . 131.2(2) ?
C6' C1' C2' . . 120.3(2) ?
C3' C2' C1' . . 117.2(2) ?
C3' C2' H2' . . 121.4 ?
C1' C2' H2' . . 121.4 ?
C2' C3' C4' . . 121.9(2) ?
C2' C3' H3' . . 119.0 ?
C4' C3' H3' . . 119.0 ?
C5' C4' C3' . . 121.6(2) ?
C5' C4' H4' . . 119.2 ?
C3' C4' H4' . . 119.2 ?
C4' C5' C6' . . 116.4(2) ?
C4' C5' H5' . . 121.8 ?
C6' C5' H5' . . 121.8 ?
N3' C6' C5' . . 133.4(2) ?
N3' C6' C1' . . 104.07(19) ?
C5' C6' C1' . . 122.5(2) ?
N3' C7' C8' . . 112.26(18) ?
N3' C7' H7C . . 109.2 ?
C8' C7' H7C . . 109.2 ?
N3' C7' H7D . . 109.2 ?
C8' C7' H7D . . 109.2 ?
H7C C7' H7D . . 107.9 ?
O1' C8' C9' . . 112.79(17) ?
O1' C8' C7' . . 106.87(17) ?
C9' C8' C7' . . 111.70(18) ?
O1' C8' H8' . . 108.4 ?
C9' C8' H8' . . 108.4 ?
C7' C8' H8' . . 108.4 ?
C14' C9' C10' . . 119.0(2) ?
C14' C9' C8' . . 119.57(19) ?
C10' C9' C8' . . 121.38(19) ?
C11' C10' C9' . . 120.5(2) ?
C11' C10' H10' . . 119.7 ?
C9' C10' H10' . . 119.7 ?
C10' C11' C12' . . 120.1(2) ?
C10' C11' H11' . . 120.0 ?
C12' C11' H11' . . 120.0 ?
C13' C12' C11' . . 119.9(2) ?
C13' C12' H12' . . 120.0 ?
C11' C12' H12' . . 120.0 ?
C12' C13' C14' . . 120.3(2) ?
C12' C13' H13' . . 119.9 ?
C14' C13' H13' . . 119.9 ?
C9' C14' C13' . . 120.1(2) ?
C9' C14' H14' . . 119.9 ?
C13' C14' H14' . . 119.9 ?
O1' C15' C16' . . 108.11(18) ?
O1' C15' H15C . . 110.1 ?
C16' C15' H15C . . 110.1 ?
O1' C15' H15D . . 110.1 ?
C16' C15' H15D . . 110.1 ?
H15C C15' H15D . . 108.4 ?
C17' C16' C21' . . 119.1(2) ?
C17' C16' C15' . . 121.9(2) ?
C21' C16' C15' . . 119.0(2) ?
C16' C17' C18' . . 121.1(2) ?
C16' C17' H17' . . 119.5 ?
C18' C17' H17' . . 119.5 ?
C19' C18' C17' . . 118.6(2) ?
C19' C18' H18' . . 120.7 ?
C17' C18' H18' . . 120.7 ?
C20' C19' C18' . . 121.6(2) ?
C20' C19' Cl1' . . 119.05(18) ?
C18' C19' Cl1' . . 119.30(18) ?
C19' C20' C21' . . 119.4(2) ?
C19' C20' H20' . . 120.3 ?
C21' C20' H20' . . 120.3 ?
C20' C21' C16' . . 120.1(2) ?
C20' C21' H21' . . 119.9 ?
C16' C21' H21' . . 119.9 ?

loop_
_geom_bond_atom_site_label_1
_geom_bond_atom_site_label_2
_geom_bond_site_symmetry_2
_geom_bond_distance
_geom_bond_publ_flag
Cl1 C19 . 1.734(2) ?
O1 C8 . 1.422(3) ?
O1 C15 . 1.432(3) ?
N1 N2 . 1.309(3) ?
N1 C1 . 1.371(3) ?
N2 N3 . 1.361(2) ?
N3 C6 . 1.353(3) ?
N3 C7 . 1.445(3) ?
C1 C6 . 1.394(3) ?
C1 C2 . 1.401(3) ?
C2 C3 . 1.371(4) ?
C2 H2 . 0.95 ?
C3 C4 . 1.411(3) ?
C3 H3 . 0.95 ?
C4 C5 . 1.373(3) ?
C4 H4 . 0.95 ?
C5 C6 . 1.395(3) ?
C5 H5 . 0.95 ?
C7 C8 . 1.525(3) ?
C7 H7A . 0.99 ?
C7 H7B . 0.99 ?
C8 C9 . 1.510(3) ?
C8 H8 . 1.00 ?
C9 C14 . 1.387(3) ?
C9 C10 . 1.396(3) ?
C10 C11 . 1.385(3) ?
C10 H10 . 0.95 ?
C11 C12 . 1.385(3) ?
C11 H11 . 0.95 ?
C12 C13 . 1.382(3) ?
C12 H12 . 0.95 ?
C13 C14 . 1.392(3) ?
C13 H13 . 0.95 ?
C14 H14 . 0.95 ?
C15 C16 . 1.497(3) ?
C15 H15A . 0.99 ?
C15 H15B . 0.99 ?
C16 C21 . 1.384(3) ?
C16 C17 . 1.392(3) ?
C17 C18 . 1.379(3) ?
C17 H17 . 0.95 ?
C18 C19 . 1.391(3) ?
C18 H18 . 0.95 ?
C19 C20 . 1.369(3) ?
C20 C21 . 1.393(3) ?
C20 H20 . 0.95 ?
C21 H21 . 0.95 ?
Cl1' C19' . 1.745(2) ?
O1' C8' . 1.421(3) ?
O1' C15' . 1.435(3) ?
N1' N2' . 1.299(3) ?
N1' C1' . 1.377(3) ?
N2' N3' . 1.356(3) ?
N3' C6' . 1.360(3) ?
N3' C7' . 1.446(3) ?
C1' C6' . 1.397(3) ?
C1' C2' . 1.403(3) ?
C2' C3' . 1.365(4) ?
C2' H2' . 0.95 ?
C3' C4' . 1.415(3) ?
C3' H3' . 0.95 ?
C4' C5' . 1.371(3) ?
C4' H4' . 0.95 ?
C5' C6' . 1.395(3) ?
C5' H5' . 0.9500 ?
C7' C8' . 1.516(3) ?
C7' H7C . 0.99 ?
C7' H7D . 0.99 ?
C8' C9' . 1.514(3) ?
C8' H8' . 1.00 ?
C9' C14' . 1.389(3) ?
C9' C10' . 1.397(3) ?
C10' C11' . 1.382(3) ?
C10' H10' . 0.95 ?
C11' C12' . 1.383(3) ?
C11' H11' . 0.95 ?
C12' C13' . 1.381(3) ?
C12' H12' . 0.95 ?
C13' C14' . 1.391(3) ?
C13' H13' . 0.95 ?
C14' H14' . 0.95 ?
C15' C16' . 1.498(3) ?
C15' H15C . 0.99 ?
C15' H15D . 0.99 ?
C16' C17' . 1.384(3) ?
C16' C21' . 1.398(3) ?
C17' C18' . 1.384(3) ?
C17' H17' . 0.95 ?
C18' C19' . 1.380(3) ?
C18' H18' . 0.95 ?
C19' C20' . 1.377(3) ?
C20' C21' . 1.383(3) ?
C20' H20' . 0.95 ?
C21' H21' . 0.95 ?

loop_
_geom_hbond_atom_site_label_D
_geom_hbond_atom_site_label_H
_geom_hbond_atom_site_label_A
_geom_hbond_site_symmetry_A
_geom_hbond_distance_DH
_geom_hbond_distance_HA
_geom_hbond_distance_DA
_geom_hbond_angle_DHA
_geom_hbond_publ_flag
C11 H11 Cg2 1_556 0.95 2.62 3.515(2) 157 yes
C11' H11' Cg1 1_654 0.95 2.79 3.635(2) 149 yes
C14 H14 Cg2 4_455 0.95 2.64 3.584(2) 172 yes
C14' H14' Cg1 4_554 0.95 2.81 3.755(2) 172 yes
C18' H18' Cg3 1_554 0.95 2.83 3.502(2) 129 yes

loop_
_geom_torsion_atom_site_label_1
_geom_torsion_atom_site_label_2
_geom_torsion_atom_site_label_3
_geom_torsion_atom_site_label_4
_geom_torsion_site_symmetry_1
_geom_torsion_site_symmetry_2
_geom_torsion_site_symmetry_3
_geom_torsion_site_symmetry_4
_geom_torsion
_geom_torsion_publ_flag
C1 N1 N2 N3 . . . . -0.4(2) ?
N1 N2 N3 C6 . . . . 0.2(2) ?
N1 N2 N3 C7 . . . . 179.79(19) ?
N2 N1 C1 C6 . . . . 0.4(3) ?
N2 N1 C1 C2 . . . . 179.3(2) ?
N1 C1 C2 C3 . . . . -177.2(2) ?
C6 C1 C2 C3 . . . . 1.7(3) ?
C1 C2 C3 C4 . . . . -0.2(4) ?
C2 C3 C4 C5 . . . . -1.6(4) ?
C3 C4 C5 C6 . . . . 1.7(3) ?
N2 N3 C6 C1 . . . . 0.1(2) ?
C7 N3 C6 C1 . . . . -179.5(2) ?
N2 N3 C6 C5 . . . . -177.4(2) ?
C7 N3 C6 C5 . . . . 3.0(4) ?
N1 C1 C6 N3 . . . . -0.3(2) ?
C2 C1 C6 N3 . . . . -179.4(2) ?
N1 C1 C6 C5 . . . . 177.6(2) ?
C2 C1 C6 C5 . . . . -1.5(3) ?
C4 C5 C6 N3 . . . . 176.9(2) ?
C4 C5 C6 C1 . . . . -0.2(3) ?
C6 N3 C7 C8 . . . . 85.9(3) ?
N2 N3 C7 C8 . . . . -93.6(2) ?
C15 O1 C8 C9 . . . . -86.2(2) ?
C15 O1 C8 C7 . . . . 151.18(19) ?
N3 C7 C8 O1 . . . . -57.0(2) ?
N3 C7 C8 C9 . . . . 179.89(17) ?
O1 C8 C9 C14 . . . . 115.0(2) ?
C7 C8 C9 C14 . . . . -124.9(2) ?
O1 C8 C9 C10 . . . . -65.3(2) ?
C7 C8 C9 C10 . . . . 54.9(3) ?
C14 C9 C10 C11 . . . . 0.8(3) ?
C8 C9 C10 C11 . . . . -178.91(19) ?
C9 C10 C11 C12 . . . . -1.1(3) ?
C10 C11 C12 C13 . . . . 0.4(3) ?
C11 C12 C13 C14 . . . . 0.6(3) ?
C10 C9 C14 C13 . . . . 0.1(3) ?
C8 C9 C14 C13 . . . . 179.87(19) ?
C12 C13 C14 C9 . . . . -0.8(3) ?
C8 O1 C15 C16 . . . . -165.84(19) ?
O1 C15 C16 C21 . . . . -121.1(2) ?
O1 C15 C16 C17 . . . . 59.8(3) ?
C21 C16 C17 C18 . . . . 0.9(3) ?
C15 C16 C17 C18 . . . . 180.0(2) ?
C16 C17 C18 C19 . . . . -1.3(4) ?
C17 C18 C19 C20 . . . . 1.2(4) ?
C17 C18 C19 Cl1 . . . . -178.19(18) ?
C18 C19 C20 C21 . . . . -0.8(4) ?
Cl1 C19 C20 C21 . . . . 178.61(17) ?
C17 C16 C21 C20 . . . . -0.5(3) ?
C15 C16 C21 C20 . . . . -179.5(2) ?
C19 C20 C21 C16 . . . . 0.4(3) ?
C1' N1' N2' N3' . . . . 1.1(2) ?
N1' N2' N3' C6' . . . . -1.2(2) ?
N1' N2' N3' C7' . . . . -175.07(19) ?
N2' N1' C1' C6' . . . . -0.6(3) ?
N2' N1' C1' C2' . . . . 178.9(2) ?
N1' C1' C2' C3' . . . . -179.9(2) ?
C6' C1' C2' C3' . . . . -0.5(3) ?
C1' C2' C3' C4' . . . . 1.0(4) ?
C2' C3' C4' C5' . . . . -1.0(4) ?
C3' C4' C5' C6' . . . . 0.4(3) ?
N2' N3' C6' C5' . . . . -178.8(2) ?
C7' N3' C6' C5' . . . . -5.7(4) ?
N2' N3' C6' C1' . . . . 0.8(2) ?
C7' N3' C6' C1' . . . . 173.9(2) ?
C4' C5' C6' N3' . . . . 179.7(2) ?
C4' C5' C6' C1' . . . . 0.1(3) ?
N1' C1' C6' N3' . . . . -0.2(2) ?
C2' C1' C6' N3' . . . . -179.7(2) ?
N1' C1' C6' C5' . . . . 179.5(2) ?
C2' C1' C6' C5' . . . . 0.0(3) ?
N2' N3' C7' C8' . . . . -99.2(2) ?
C6' N3' C7' C8' . . . . 88.3(3) ?
C15' O1' C8' C9' . . . . -73.5(2) ?
C15' O1' C8' C7' . . . . 163.40(18) ?
N3' C7' C8' O1' . . . . -64.4(2) ?
N3' C7' C8' C9' . . . . 171.82(18) ?
O1' C8' C9' C14' . . . . 116.4(2) ?
C7' C8' C9' C14' . . . . -123.2(2) ?
O1' C8' C9' C10' . . . . -64.3(3) ?
C7' C8' C9' C10' . . . . 56.1(3) ?
C14' C9' C10' C11' . . . . 0.0(3) ?
C8' C9' C10' C11' . . . . -179.3(2) ?
C9' C10' C11' C12' . . . . -0.6(3) ?
C10' C11' C12' C13' . . . . 0.6(3) ?
C11' C12' C13' C14' . . . . 0.1(3) ?
C10' C9' C14' C13' . . . . 0.7(3) ?
C8' C9' C14' C13' . . . . 179.99(19) ?
C12' C13' C14' C9' . . . . -0.8(3) ?
C8' O1' C15' C16' . . . . -154.90(18) ?
O1' C15' C16' C17' . . . . -124.1(2) ?
O1' C15' C16' C21' . . . . 55.9(3) ?
C21' C16' C17' C18' . . . . -0.8(3) ?
C15' C16' C17' C18' . . . . 179.2(2) ?
C16' C17' C18' C19' . . . . 0.5(3) ?
C17' C18' C19' C20' . . . . 0.1(3) ?
C17' C18' C19' Cl1' . . . . 178.37(17) ?
C18' C19' C20' C21' . . . . -0.3(4) ?
Cl1' C19' C20' C21' . . . . -178.62(18) ?
C19' C20' C21' C16' . . . . 0.0(4) ?
C17' C16' C21' C20' . . . . 0.5(3) ?
C15' C16' C21' C20' . . . . -179.5(2) ?
